data_7203879
loop_
_publ_author_name
'Mousdis, G. A.'
'Papavassiliou, G. C.'
'Raptopoulou, C. P.'
'Terzis, A.'

_publ_section_title
;
 Preparation and characterization of [H3N(CH2)6NH3]PbI4 and similar
 compounds with a layered perovskite structure
;
_journal_issue 2
_journal_name_full 'Journal of Materials Chemistry'
_journal_page_first 515
_journal_paper_doi 10.1039/a906161d
_journal_volume 10
_journal_year 2000
_chemical_formula_analytical '[{H3N-(CH2)6-NH3}PBI4] '
_chemical_formula_sum 'C6 H18 I4 N2 Pb'
_chemical_formula_weight 833.02
_chemical_name_systematic
; 
 ? 
;
_space_group_IT_number 14
_symmetry_cell_setting monoclinic
_symmetry_space_group_name_Hall '-P 2ybc'
_symmetry_space_group_name_H-M 'P 1 21/c 1'
_atom_sites_solution_hydrogens geom
_atom_sites_solution_primary direct
_atom_sites_solution_secondary difmap
_audit_creation_method SHELXL
_cell_angle_alpha 90.00
_cell_angle_beta 106.89(1)
_cell_angle_gamma 90.00
_cell_formula_units_Z 2
_cell_length_a 11.856(5)
_cell_length_b 8.486(4)
_cell_length_c 9.043(4)
_cell_measurement_reflns_used 25
_cell_measurement_temperature 298
_cell_measurement_theta_max 11.7
_cell_measurement_theta_min 5.3
_cell_volume 870.6(7)
_computing_cell_refinement 'Program LEAST (UCLA Crystallographic package, C.E.Strouse, 1994)'
_computing_data_collection 'Program COLLECT (UCLA Crystallographic package, C.E.Strouse, 1994)'
_computing_data_reduction 'Program REDUCE (UCLA Crystallographic package, C.E.Strouse, 1994)'
_computing_molecular_graphics ORTEP
_computing_structure_refinement 'SHELXL-93 (Sheldrick, 1993)'
_computing_structure_solution 'SHELXS-86 (Sheldrick, 1990)'
_diffrn_ambient_temperature 298
_diffrn_measurement_device 'Crystal Logic Dual Goniometer diffractometer'
_diffrn_measurement_method 'theta-2theta scans'
_diffrn_radiation_monochromator graphite
_diffrn_radiation_source 'fine-focus sealed tube'
_diffrn_radiation_type MoK\a
_diffrn_radiation_wavelength 0.71073
_diffrn_reflns_av_R_equivalents 0.0402
_diffrn_reflns_av_sigmaI/netI 0.0431
_diffrn_reflns_limit_h_max 14
_diffrn_reflns_limit_h_min 0
_diffrn_reflns_limit_k_max 10
_diffrn_reflns_limit_k_min 0
_diffrn_reflns_limit_l_max 10
_diffrn_reflns_limit_l_min -10
_diffrn_reflns_number 1605
_diffrn_reflns_theta_max 24.97
_diffrn_reflns_theta_min 1.80
_diffrn_standards_decay_% 2.8
_diffrn_standards_interval_count 97
_diffrn_standards_number 3
_exptl_absorpt_coefficient_mu 16.757
_exptl_absorpt_correction_T_max 1.00
_exptl_absorpt_correction_T_min 0.52
_exptl_absorpt_correction_type 'psi-scan empirical'
_exptl_crystal_colour yellow-orange
_exptl_crystal_density_diffrn 3.178
_exptl_crystal_description parallelipiped
_exptl_crystal_F_000 724
_exptl_crystal_size_max 0.40
_exptl_crystal_size_mid 0.20
_exptl_crystal_size_min 0.10
_refine_diff_density_max 1.267
_refine_diff_density_min -1.555
_refine_diff_density_rms 0.205
_refine_ls_extinction_coef 0.0441(13)
_refine_ls_extinction_expression Fc^*^=kFc[1+0.001xFc^2^\l^3^/sin(2\q)]^-1/4^
_refine_ls_extinction_method SHELXL
_refine_ls_goodness_of_fit_all 1.174
_refine_ls_goodness_of_fit_obs 1.179
_refine_ls_matrix_type full
_refine_ls_number_parameters 67
_refine_ls_number_reflns 1526
_refine_ls_number_restraints 0
_refine_ls_restrained_S_all 1.174
_refine_ls_restrained_S_obs 1.179
_refine_ls_R_factor_all 0.0298
_refine_ls_R_factor_obs 0.0284
_refine_ls_shift/esd_max 0.001
_refine_ls_shift/esd_mean 0.000
_refine_ls_structure_factor_coef Fsqd
_refine_ls_weighting_details 'w=1/[\s^2^(Fo^2^)+(0.0211P)^2^+3.0815P] where P=(Fo^2^+2Fc^2^)/3'
_refine_ls_weighting_scheme calc
_refine_ls_wR_factor_all 0.0769
_refine_ls_wR_factor_obs 0.0758
_reflns_number_observed 1472
_reflns_number_total 1526
_reflns_observed_criterion >2sigma(I)
_cod_data_source_file a906161d.txt
_cod_data_source_block 1
_cod_depositor_comments
;
The following automatic conversions were performed:

'_refine_ls_weighting_scheme' value 'calc
w=1/[\s^2^(Fo^2^)+(0.0211P)^2^+3.0815P] where P=(Fo^2^+2Fc^2^)/3' was
changed to 'calc'. New tag '_refine_ls_weighting_details' was
created. The value of the new tag was set to
'w=1/[\s^2^(Fo^2^)+(0.0211P)^2^+3.0815P] where P=(Fo^2^+2Fc^2^)/3'.

Automatic conversion script
Id: cif_fix_values 3143 2015-03-26 13:38:13Z robertas 
;
_cod_original_sg_symbol_H-M P21/c
_cod_database_code 7203879

loop_
_symmetry_equiv_pos_as_xyz
'x, y, z'
'x, -y+1/2, z+1/2'
'-x, -y, -z'
'-x, y-1/2, -z-1/2'

loop_
_atom_site_aniso_label
_atom_site_aniso_U_11
_atom_site_aniso_U_22
_atom_site_aniso_U_33
_atom_site_aniso_U_23
_atom_site_aniso_U_13
_atom_site_aniso_U_12
Pb 0.0376(3) 0.0301(3) 0.0316(3) -0.00030(13) 0.0146(2) 0.00087(13)
I1 0.0393(3) 0.0431(3) 0.0534(4) 0.0063(2) 0.0132(2) 0.0038(2)
I2 0.0523(3) 0.0408(3) 0.0423(3) -0.0157(2) 0.0168(2) -0.0012(2)
N1 0.055(4) 0.047(4) 0.063(5) 0.005(3) 0.033(4) 0.003(3)
C1 0.063(6) 0.055(5) 0.060(5) -0.012(4) 0.034(5) -0.006(4)
C2 0.055(5) 0.039(4) 0.062(5) 0.001(4) 0.034(4) -0.003(4)
C3 0.042(4) 0.046(4) 0.048(5) -0.001(4) 0.021(4) -0.005(3)

loop_
_atom_site_label
_atom_site_type_symbol
_atom_site_fract_x
_atom_site_fract_y
_atom_site_fract_z
_atom_site_U_iso_or_equiv
_atom_site_thermal_displace_type
_atom_site_occupancy
_atom_site_calc_flag
_atom_site_refinement_flags
_atom_site_disorder_group
Pb Pb 0.0000 0.0000 0.0000 0.0322(2) Uani 1 d S .
I1 I -0.27320(4) 0.08049(6) -0.07685(6) 0.0453(2) Uani 1 d . .
I2 I -0.04948(5) -0.19265(6) -0.32000(6) 0.0445(2) Uani 1 d . .
N1 N -0.2394(7) 0.0102(8) -0.6630(10) 0.051(2) Uani 1 d . .
HN1A H -0.2061(30) 0.0229(50) -0.7386(24) 0.044(14) Uiso 1 calc R .
HN1B H -0.1867(23) -0.0295(31) -0.5802(38) 0.044(14) Uiso 1 calc R .
HN1C H -0.2645(10) 0.1030(21) -0.6391(59) 0.044(14) Uiso 1 calc R .
C1 C -0.3407(9) -0.0994(12) -0.7146(11) 0.056(2) Uani 1 d . .
H1A H -0.3131(9) -0.1998(12) -0.7420(11) 0.071(23) Uiso 1 calc R .
H1B H -0.3969(9) -0.0569(12) -0.8063(11) 0.071(23) Uiso 1 calc R .
C2 C -0.4013(8) -0.1254(10) -0.5918(11) 0.049(2) Uani 1 d . .
H2A H -0.3435(8) -0.1634(10) -0.4992(11) 0.070(22) Uiso 1 calc R .
H2B H -0.4600(8) -0.2075(10) -0.6266(11) 0.070(22) Uiso 1 calc R .
C3 C -0.4611(8) 0.0194(10) -0.5502(11) 0.044(2) Uani 1 d . .
H3A H -0.4013(8) 0.0941(10) -0.4965(11) 0.077(24) Uiso 1 calc R .
H3B H -0.5083(8) 0.0692(10) -0.6444(11) 0.077(24) Uiso 1 calc R .

loop_
_atom_type_symbol
_atom_type_description
_atom_type_scat_dispersion_real
_atom_type_scat_dispersion_imag
_atom_type_scat_source
C C 0.0033 0.0016 'International Tables Vol C Tables 4.2.6.8 and 6.1.1.4'
H H 0.0000 0.0000 'International Tables Vol C Tables 4.2.6.8 and 6.1.1.4'
N N 0.0061 0.0033 'International Tables Vol C Tables 4.2.6.8 and 6.1.1.4'
I I -0.4742 1.8119 'International Tables Vol C Tables 4.2.6.8 and 6.1.1.4'
Pb Pb -3.3944 10.1111 'International Tables Vol C Tables 4.2.6.8 and 6.1.1.4'

loop_
_geom_angle_atom_site_label_1
_geom_angle_atom_site_label_2
_geom_angle_atom_site_label_3
_geom_angle
_geom_angle_site_symmetry_1
_geom_angle_site_symmetry_3
_geom_angle_publ_flag
I1 Pb I1 180.0 3 . ?
I1 Pb I2 87.76(2) 3 4_565 ?
I1 Pb I2 92.25(2) . 4_565 ?
I1 Pb I2 92.25(2) 3 2_545 ?
I1 Pb I2 87.75(2) . 2_545 ?
I2 Pb I2 180.0 4_565 2_545 ?
I1 Pb I2 90.27(2) 3 3 ?
I1 Pb I2 89.73(2) . 3 ?
I2 Pb I2 91.75(3) 4_565 3 ?
I2 Pb I2 88.25(3) 2_545 3 ?
I1 Pb I2 89.73(2) 3 . ?
I1 Pb I2 90.27(2) . . ?
I2 Pb I2 88.25(3) 4_565 . ?
I2 Pb I2 91.75(3) 2_545 . ?
I2 Pb I2 180.0 3 . ?
Pb I2 Pb 148.47(2) 2_544 . ?
N1 C1 C2 112.1(8) . . ?
C1 C2 C3 114.9(8) . . ?
C3 C3 C2 112.6(9) 3_454 . ?

loop_
_geom_bond_atom_site_label_1
_geom_bond_atom_site_label_2
_geom_bond_distance
_geom_bond_site_symmetry_2
_geom_bond_publ_flag
Pb I1 3.1832(15) 3 ?
Pb I1 3.1832(15) . ?
Pb I2 3.2174(12) 4_565 ?
Pb I2 3.2174(12) 2_545 ?
Pb I2 3.2255(12) 3 ?
Pb I2 3.2255(12) . ?
I2 Pb 3.2174(12) 2_544 ?
N1 C1 1.483(12) . ?
C1 C2 1.504(12) . ?
C2 C3 1.520(12) . ?
C3 C3 1.51(2) 3_454 ?
